data_1571374
loop_
_publ_author_name
'Raj, Gowtham'
'Vasudev, D. S.'
'Christopher, Sarah'
'Babulal, Anupama'
'Harsha, P.'
'Ram, Soumakanya'
'Tiwari, Mehul'
'Sauer, Markus'
'Varghese, Reji'

_publ_section_title
;
 Multifunctional siRNA/ferrocene/cyclodextrin nanoparticles for enhanced
 chemodynamic cancer therapy.
;
_journal_issue 7
_journal_name_full Nanoscale
_journal_page_first 3755
_journal_page_last 3763
_journal_paper_doi 10.1039/d3nr06071c
_journal_volume 16
_journal_year 2024
_chemical_formula_moiety 'C24 H27 B Fe O4'
_chemical_formula_sum 'C24 H27 B Fe O4'
_chemical_formula_weight 446.11
_space_group_crystal_system monoclinic
_space_group_IT_number 14
_space_group_name_Hall '-P 2yn'
_space_group_name_H-M_alt 'P 1 21/n 1'
_atom_sites_solution_hydrogens geom
_audit_creation_method SHELXL-2018/3
_audit_update_record
;
2023-04-28 deposited with the CCDC.	2024-01-16 downloaded from the CCDC.
;
_cell_angle_alpha 90
_cell_angle_beta 102.271(3)
_cell_angle_gamma 90
_cell_formula_units_Z 4
_cell_length_a 6.8843(6)
_cell_length_b 29.823(3)
_cell_length_c 10.8712(10)
_cell_measurement_reflns_used 3484
_cell_measurement_temperature 296(2)
_cell_measurement_theta_max 21.33
_cell_measurement_theta_min 2.35
_cell_volume 2181.0(4)
_computing_cell_refinement 'APEX3/SAINT (Bruker, 2016)'
_computing_data_collection 'APEX3 (Bruker, 2016)'
_computing_data_reduction 'SAINT/XPREP (Bruker, 2016)'
_computing_molecular_graphics 'ORTEP3- 2014.1(Farrugia, 1997) '
_computing_publication_material 'SHELXL-2018/3 (Sheldrick, 2018)'
_computing_structure_refinement 'SHELXL-2018/3 (Sheldrick, 2018)'
_computing_structure_solution 'SHELXT 2018/2 (Sheldrick, 2018)'
_diffrn_ambient_temperature 296(2)
_diffrn_detector_area_resol_mean 0
_diffrn_measured_fraction_theta_full 0.999
_diffrn_measured_fraction_theta_max 0.999
_diffrn_measurement_device_type 'Bruker KAPPA APEX-II CCD'
_diffrn_measurement_method '\f and \w scans'
_diffrn_radiation_type MoK\a
_diffrn_radiation_wavelength 0.71073
_diffrn_reflns_av_R_equivalents 0.0670
_diffrn_reflns_av_unetI/netI 0.0429
_diffrn_reflns_Laue_measured_fraction_full 0.999
_diffrn_reflns_Laue_measured_fraction_max 0.999
_diffrn_reflns_limit_h_max 8
_diffrn_reflns_limit_h_min -8
_diffrn_reflns_limit_k_max 35
_diffrn_reflns_limit_k_min -35
_diffrn_reflns_limit_l_max 12
_diffrn_reflns_limit_l_min -12
_diffrn_reflns_number 28755
_diffrn_reflns_point_group_measured_fraction_full 0.999
_diffrn_reflns_point_group_measured_fraction_max 0.999
_diffrn_reflns_theta_full 25.000
_diffrn_reflns_theta_max 25.000
_diffrn_reflns_theta_min 2.354
_diffrn_source 'sealed tube'
_exptl_absorpt_coefficient_mu 0.719
_exptl_absorpt_correction_T_max 0.973
_exptl_absorpt_correction_T_min 0.935
_exptl_absorpt_correction_type multi-scan
_exptl_absorpt_process_details 'SADABS (Bruker, 2016)'
_exptl_crystal_colour orange
_exptl_crystal_density_diffrn 1.359
_exptl_crystal_density_meas 1.360
_exptl_crystal_density_method none
_exptl_crystal_description block
_exptl_crystal_F_000 936
_exptl_crystal_size_max 0.095
_exptl_crystal_size_mid 0.085
_exptl_crystal_size_min 0.038
_refine_diff_density_max 0.577
_refine_diff_density_min -0.311
_refine_diff_density_rms 0.061
_refine_ls_extinction_method none
_refine_ls_goodness_of_fit_ref 1.075
_refine_ls_hydrogen_treatment constr
_refine_ls_matrix_type full
_refine_ls_number_parameters 275
_refine_ls_number_reflns 3838
_refine_ls_number_restraints 0
_refine_ls_restrained_S_all 1.075
_refine_ls_R_factor_all 0.0803
_refine_ls_R_factor_gt 0.0549
_refine_ls_shift/su_max 0.000
_refine_ls_shift/su_mean 0.000
_refine_ls_structure_factor_coef Fsqd
_refine_ls_weighting_details 'w=1/[\s^2^(Fo^2^)+(0.0578P)^2^+2.8320P] where P=(Fo^2^+2Fc^2^)/3'
_refine_ls_weighting_scheme calc
_refine_ls_wR_factor_gt 0.1355
_refine_ls_wR_factor_ref 0.1498
_reflns_Friedel_coverage 0.000
_reflns_number_gt 2847
_reflns_number_total 3838
_reflns_threshold_expression 'I > 2\s(I)'
_cod_data_source_file d3nr06071c2.cif
_cod_data_source_block shelx
_cod_original_cell_volume 2181.0(3)
_cod_original_sg_symbol_H-M 'P 21/n'
_cod_database_code 1571374
_shelx_shelxl_version_number 2018/3
_shelx_space_group_comment
;
The symmetry employed for this shelxl refinement is uniquely defined
by the following loop, which should always be used as a source of
symmetry information in preference to the above space-group names.
They are only intended as comments.
;
_shelx_estimated_absorpt_t_min 0.935
_shelx_estimated_absorpt_t_max 0.973

loop_
_space_group_symop_operation_xyz
'x, y, z'
'-x+1/2, y+1/2, -z+1/2'
'-x, -y, -z'
'x-1/2, -y-1/2, z-1/2'

loop_
_atom_site_label
_atom_site_type_symbol
_atom_site_fract_x
_atom_site_fract_y
_atom_site_fract_z
_atom_site_U_iso_or_equiv
_atom_site_adp_type
_atom_site_occupancy
_atom_site_site_symmetry_order
_atom_site_calc_flag
_atom_site_refinement_flags_posn
_atom_site_refinement_flags_adp
_atom_site_refinement_flags_occupancy
_atom_site_disorder_assembly
_atom_site_disorder_group
C1 C 0.2165(7) 0.45305(14) 0.4369(4) 0.0523(11) Uani 1 1 d . . . . .
H1A H 0.310382 0.471563 0.404730 0.063 Uiso 1 1 calc R U . . .
H1B H 0.104493 0.471582 0.445809 0.063 Uiso 1 1 calc R U . . .
C2 C 0.1473(6) 0.41505(13) 0.3483(4) 0.0454(10) Uani 1 1 d . . . . .
C3 C 0.2687(6) 0.39751(14) 0.2755(4) 0.0510(11) Uani 1 1 d . . . . .
H3 H 0.395263 0.409407 0.281502 0.061 Uiso 1 1 calc R U . . .
C4 C 0.2065(7) 0.36255(14) 0.1935(4) 0.0517(11) Uani 1 1 d . . . . .
H4 H 0.291014 0.351508 0.144347 0.062 Uiso 1 1 calc R U . . .
C5 C 0.0191(6) 0.34356(13) 0.1833(4) 0.0437(10) Uani 1 1 d . . . . .
C6 C -0.1024(7) 0.36223(14) 0.2559(4) 0.0529(11) Uani 1 1 d . . . . .
H6 H -0.229546 0.350668 0.250029 0.063 Uiso 1 1 calc R U . . .
C7 C -0.0403(7) 0.39765(14) 0.3372(4) 0.0521(11) Uani 1 1 d . . . . .
H7 H -0.125800 0.409666 0.384250 0.063 Uiso 1 1 calc R U . . .
C8 C -0.2692(7) 0.24982(15) -0.0062(4) 0.0516(11) Uani 1 1 d . . . . .
C9 C -0.0637(6) 0.24579(14) -0.0442(4) 0.0485(10) Uani 1 1 d . . . . .
C10 C -0.3376(10) 0.20812(19) 0.0508(6) 0.0930(19) Uani 1 1 d . . . . .
H10A H -0.239654 0.199553 0.123775 0.139 Uiso 1 1 calc R U . . .
H10B H -0.354934 0.184259 -0.009834 0.139 Uiso 1 1 calc R U . . .
H10C H -0.461559 0.214006 0.074721 0.139 Uiso 1 1 calc R U . . .
C11 C -0.4350(8) 0.2673(2) -0.1089(5) 0.0892(19) Uani 1 1 d . . . . .
H11A H -0.547749 0.274615 -0.073909 0.134 Uiso 1 1 calc R U . . .
H11B H -0.471866 0.244643 -0.172459 0.134 Uiso 1 1 calc R U . . .
H11C H -0.390720 0.293583 -0.145757 0.134 Uiso 1 1 calc R U . . .
C12 C 0.0486(9) 0.20360(18) 0.0055(7) 0.0919(19) Uani 1 1 d . . . . .
H12A H 0.177551 0.204038 -0.014985 0.138 Uiso 1 1 calc R U . . .
H12B H -0.023814 0.177818 -0.032328 0.138 Uiso 1 1 calc R U . . .
H12C H 0.063255 0.202216 0.095202 0.138 Uiso 1 1 calc R U . . .
C13 C -0.0649(9) 0.2508(2) -0.1822(5) 0.096(2) Uani 1 1 d . . . . .
H13A H -0.094493 0.281342 -0.207303 0.145 Uiso 1 1 calc R U . . .
H13B H -0.164203 0.231423 -0.230126 0.145 Uiso 1 1 calc R U . . .
H13C H 0.063228 0.242854 -0.197119 0.145 Uiso 1 1 calc R U . . .
C14 C 0.3729(6) 0.46484(14) 0.6494(4) 0.0440(10) Uani 1 1 d . . . . .
C15 C 0.4629(6) 0.44392(14) 0.7702(4) 0.0462(10) Uani 1 1 d . . . . .
C16 C 0.5570(6) 0.46853(16) 0.8781(4) 0.0540(11) Uani 1 1 d . . . . .
H16 H 0.571291 0.499519 0.883750 0.065 Uiso 1 1 calc R U . . .
C17 C 0.6249(7) 0.43739(17) 0.9753(4) 0.0614(13) Uani 1 1 d . . . . .
H17 H 0.691390 0.444428 1.056759 0.074 Uiso 1 1 calc R U . . .
C18 C 0.5752(6) 0.39384(18) 0.9287(4) 0.0590(12) Uani 1 1 d . . . . .
H18 H 0.603248 0.367255 0.973746 0.071 Uiso 1 1 calc R U . . .
C19 C 0.4758(6) 0.39776(16) 0.8020(4) 0.0506(11) Uani 1 1 d . . . . .
H19 H 0.426976 0.374161 0.748388 0.061 Uiso 1 1 calc R U . . .
C20 C 0.8886(7) 0.43727(16) 0.6806(5) 0.0592(12) Uani 1 1 d . . . . .
H20 H 0.828051 0.448532 0.602044 0.071 Uiso 1 1 calc R U . . .
C21 C 0.9080(7) 0.39177(16) 0.7157(5) 0.0647(14) Uani 1 1 d . . . . .
H21 H 0.862572 0.367568 0.663532 0.078 Uiso 1 1 calc R U . . .
C22 C 1.0075(7) 0.38894(19) 0.8429(6) 0.0723(16) Uani 1 1 d . . . . .
H22 H 1.038967 0.362841 0.889760 0.087 Uiso 1 1 calc R U . . .
C23 C 1.0498(7) 0.4326(2) 0.8851(6) 0.0769(16) Uani 1 1 d . . . . .
H23 H 1.115333 0.440735 0.965841 0.092 Uiso 1 1 calc R U . . .
C24 C 0.9777(7) 0.46230(18) 0.7864(5) 0.0700(14) Uani 1 1 d . . . . .
H24 H 0.987391 0.493393 0.790405 0.084 Uiso 1 1 calc R U . . .
B1 B -0.0571(7) 0.30321(17) 0.0962(4) 0.0461(12) Uani 1 1 d . . . . .
Fe1 Fe 0.75188(8) 0.42515(2) 0.82523(5) 0.0433(2) Uani 1 1 d . . . . .
O1 O 0.3528(4) 0.50423(10) 0.6309(3) 0.0564(8) Uani 1 1 d . . . . .
O2 O 0.3109(4) 0.43401(8) 0.5578(3) 0.0468(7) Uani 1 1 d . . . . .
O3 O -0.2358(4) 0.28456(11) 0.0905(3) 0.0599(8) Uani 1 1 d . . . . .
O4 O 0.0503(4) 0.28330(10) 0.0206(3) 0.0595(8) Uani 1 1 d . . . . .

loop_
_atom_site_aniso_label
_atom_site_aniso_U_11
_atom_site_aniso_U_22
_atom_site_aniso_U_33
_atom_site_aniso_U_23
_atom_site_aniso_U_13
_atom_site_aniso_U_12
C1 0.065(3) 0.039(2) 0.046(2) -0.0025(19) -0.006(2) -0.004(2)
C2 0.055(3) 0.037(2) 0.038(2) 0.0021(18) -0.0066(19) -0.0018(19)
C3 0.045(2) 0.044(2) 0.059(3) -0.003(2) 0.000(2) -0.0082(19)
C4 0.057(3) 0.049(3) 0.050(3) -0.008(2) 0.011(2) -0.004(2)
C5 0.052(3) 0.041(2) 0.033(2) 0.0033(18) -0.0030(19) -0.0030(19)
C6 0.053(3) 0.051(3) 0.049(3) -0.003(2) -0.001(2) -0.011(2)
C7 0.057(3) 0.050(3) 0.048(3) -0.008(2) 0.010(2) -0.004(2)
C8 0.056(3) 0.057(3) 0.040(2) -0.016(2) 0.005(2) -0.010(2)
C9 0.054(3) 0.049(2) 0.040(2) -0.0135(19) 0.005(2) -0.010(2)
C10 0.109(5) 0.074(4) 0.109(5) -0.007(3) 0.052(4) -0.027(3)
C11 0.065(4) 0.115(5) 0.072(4) -0.029(3) -0.020(3) 0.017(3)
C12 0.083(4) 0.060(3) 0.129(5) -0.005(4) 0.015(4) 0.007(3)
C13 0.098(5) 0.142(6) 0.052(3) -0.014(3) 0.021(3) -0.043(4)
C14 0.036(2) 0.043(2) 0.051(3) -0.008(2) 0.0035(19) -0.0006(18)
C15 0.031(2) 0.055(3) 0.048(2) -0.014(2) 0.0002(18) 0.0099(18)
C16 0.049(3) 0.060(3) 0.052(3) -0.015(2) 0.008(2) 0.010(2)
C17 0.054(3) 0.086(4) 0.042(3) -0.011(2) 0.005(2) 0.012(2)
C18 0.049(3) 0.076(3) 0.053(3) 0.008(2) 0.013(2) 0.007(2)
C19 0.038(2) 0.062(3) 0.052(3) -0.002(2) 0.008(2) -0.006(2)
C20 0.058(3) 0.062(3) 0.064(3) 0.008(2) 0.029(3) 0.011(2)
C21 0.069(3) 0.055(3) 0.083(4) -0.001(3) 0.043(3) 0.008(2)
C22 0.047(3) 0.077(4) 0.098(4) 0.035(3) 0.029(3) 0.023(3)
C23 0.036(3) 0.092(4) 0.092(4) 0.019(3) -0.010(3) -0.004(3)
C24 0.054(3) 0.068(3) 0.090(4) 0.012(3) 0.021(3) -0.003(2)
B1 0.051(3) 0.051(3) 0.030(2) 0.004(2) -0.004(2) -0.002(2)
Fe1 0.0352(3) 0.0499(4) 0.0443(4) -0.0033(3) 0.0074(2) 0.0029(3)
O1 0.063(2) 0.0383(17) 0.0614(19) -0.0101(14) -0.0007(15) 0.0007(14)
O2 0.0526(17) 0.0391(15) 0.0427(16) -0.0046(13) -0.0037(13) -0.0007(12)
O3 0.0572(19) 0.069(2) 0.0541(19) -0.0243(16) 0.0133(15) -0.0165(16)
O4 0.0568(19) 0.0576(19) 0.063(2) -0.0200(16) 0.0108(16) -0.0171(15)

loop_
_atom_type_symbol
_atom_type_description
_atom_type_scat_dispersion_real
_atom_type_scat_dispersion_imag
_atom_type_scat_source
C C 0.0033 0.0016 'International Tables Vol C Tables 4.2.6.8 and 6.1.1.4'
H H 0.0000 0.0000 'International Tables Vol C Tables 4.2.6.8 and 6.1.1.4'
B B 0.0013 0.0007 'International Tables Vol C Tables 4.2.6.8 and 6.1.1.4'
Fe Fe 0.3463 0.8444 'International Tables Vol C Tables 4.2.6.8 and 6.1.1.4'
O O 0.0106 0.0060 'International Tables Vol C Tables 4.2.6.8 and 6.1.1.4'

loop_
_geom_angle_atom_site_label_1
_geom_angle_atom_site_label_2
_geom_angle_atom_site_label_3
_geom_angle
_geom_angle_site_symmetry_1
_geom_angle_site_symmetry_3
_geom_angle_publ_flag
O2 C1 C2 107.8(3) . . ?
C3 C2 C7 118.8(4) . . ?
C3 C2 C1 120.7(4) . . ?
C7 C2 C1 120.5(4) . . ?
C2 C3 C4 121.2(4) . . ?
C3 C4 C5 120.9(4) . . ?
C6 C5 C4 117.0(4) . . ?
C6 C5 B1 119.6(4) . . ?
C4 C5 B1 123.5(4) . . ?
C5 C6 C7 121.9(4) . . ?
C2 C7 C6 120.1(4) . . ?
O3 C8 C10 107.7(4) . . ?
O3 C8 C11 105.5(4) . . ?
C10 C8 C11 109.6(5) . . ?
O3 C8 C9 103.4(3) . . ?
C10 C8 C9 115.1(4) . . ?
C11 C8 C9 114.6(4) . . ?
O4 C9 C13 107.1(4) . . ?
O4 C9 C12 106.4(4) . . ?
C13 C9 C12 109.4(5) . . ?
O4 C9 C8 103.8(3) . . ?
C13 C9 C8 116.3(4) . . ?
C12 C9 C8 113.1(4) . . ?
O1 C14 O2 122.4(4) . . ?
O1 C14 C15 125.4(4) . . ?
O2 C14 C15 112.1(3) . . ?
C16 C15 C19 107.9(4) . . ?
C16 C15 C14 123.5(4) . . ?
C19 C15 C14 128.6(4) . . ?
C16 C15 Fe1 69.7(2) . . ?
C19 C15 Fe1 69.7(2) . . ?
C14 C15 Fe1 125.6(3) . . ?
C17 C16 C15 107.4(4) . . ?
C17 C16 Fe1 70.1(3) . . ?
C15 C16 Fe1 69.5(2) . . ?
C16 C17 C18 108.7(4) . . ?
C16 C17 Fe1 69.4(3) . . ?
C18 C17 Fe1 70.1(3) . . ?
C19 C18 C17 107.8(4) . . ?
C19 C18 Fe1 69.3(3) . . ?
C17 C18 Fe1 69.5(3) . . ?
C18 C19 C15 108.2(4) . . ?
C18 C19 Fe1 70.4(3) . . ?
C15 C19 Fe1 69.4(2) . . ?
C24 C20 C21 107.0(5) . . ?
C24 C20 Fe1 69.7(3) . . ?
C21 C20 Fe1 69.6(3) . . ?
C22 C21 C20 108.8(5) . . ?
C22 C21 Fe1 70.2(3) . . ?
C20 C21 Fe1 69.8(3) . . ?
C23 C22 C21 106.9(5) . . ?
C23 C22 Fe1 69.6(3) . . ?
C21 C22 Fe1 69.3(3) . . ?
C22 C23 C24 109.0(5) . . ?
C22 C23 Fe1 70.4(3) . . ?
C24 C23 Fe1 69.7(3) . . ?
C20 C24 C23 108.3(5) . . ?
C20 C24 Fe1 70.0(3) . . ?
C23 C24 Fe1 69.9(3) . . ?
O3 B1 O4 113.8(4) . . ?
O3 B1 C5 122.6(4) . . ?
O4 B1 C5 123.6(4) . . ?
C24 Fe1 C21 67.7(2) . . ?
C24 Fe1 C23 40.4(2) . . ?
C21 Fe1 C23 67.4(2) . . ?
C24 Fe1 C20 40.4(2) . . ?
C21 Fe1 C20 40.63(18) . . ?
C23 Fe1 C20 68.0(2) . . ?
C24 Fe1 C15 122.4(2) . . ?
C21 Fe1 C15 124.8(2) . . ?
C23 Fe1 C15 157.7(2) . . ?
C20 Fe1 C15 108.03(19) . . ?
C24 Fe1 C16 107.0(2) . . ?
C21 Fe1 C16 160.6(2) . . ?
C23 Fe1 C16 121.5(2) . . ?
C20 Fe1 C16 123.27(19) . . ?
C15 Fe1 C16 40.85(16) . . ?
C24 Fe1 C19 158.8(2) . . ?
C21 Fe1 C19 109.1(2) . . ?
C23 Fe1 C19 159.8(2) . . ?
C20 Fe1 C19 123.4(2) . . ?
C15 Fe1 C19 40.82(17) . . ?
C16 Fe1 C19 68.61(19) . . ?
C24 Fe1 C22 67.9(2) . . ?
C21 Fe1 C22 40.6(2) . . ?
C23 Fe1 C22 40.0(2) . . ?
C20 Fe1 C22 68.5(2) . . ?
C15 Fe1 C22 161.1(2) . . ?
C16 Fe1 C22 156.7(2) . . ?
C19 Fe1 C22 124.3(2) . . ?
C24 Fe1 C17 123.2(2) . . ?
C21 Fe1 C17 158.1(2) . . ?
C23 Fe1 C17 107.4(2) . . ?
C20 Fe1 C17 159.3(2) . . ?
C15 Fe1 C17 68.08(18) . . ?
C16 Fe1 C17 40.49(18) . . ?
C19 Fe1 C17 67.88(19) . . ?
C22 Fe1 C17 121.8(2) . . ?
C24 Fe1 C18 159.3(2) . . ?
C21 Fe1 C18 123.3(2) . . ?
C23 Fe1 C18 123.5(2) . . ?
C20 Fe1 C18 159.0(2) . . ?
C15 Fe1 C18 68.20(18) . . ?
C16 Fe1 C18 68.3(2) . . ?
C19 Fe1 C18 40.31(17) . . ?
C22 Fe1 C18 107.9(2) . . ?
C17 Fe1 C18 40.31(19) . . ?
C14 O2 C1 114.2(3) . . ?
B1 O3 C8 109.4(3) . . ?
B1 O4 C9 108.8(3) . . ?

loop_
_geom_bond_atom_site_label_1
_geom_bond_atom_site_label_2
_geom_bond_distance
_geom_bond_site_symmetry_2
_geom_bond_publ_flag
C1 O2 1.453(5) . ?
C1 C2 1.498(5) . ?
C2 C3 1.371(6) . ?
C2 C7 1.373(6) . ?
C3 C4 1.379(6) . ?
C4 C5 1.392(6) . ?
C5 C6 1.383(6) . ?
C5 B1 1.552(6) . ?
C6 C7 1.385(6) . ?
C8 O3 1.459(5) . ?
C8 C10 1.509(7) . ?
C8 C11 1.509(7) . ?
C8 C9 1.560(6) . ?
C9 O4 1.459(5) . ?
C9 C13 1.506(6) . ?
C9 C12 1.515(7) . ?
C14 O1 1.195(5) . ?
C14 O2 1.356(5) . ?
C14 C15 1.467(6) . ?
C15 C16 1.418(6) . ?
C15 C19 1.418(6) . ?
C15 Fe1 2.031(4) . ?
C16 C17 1.410(6) . ?
C16 Fe1 2.033(4) . ?
C17 C18 1.410(7) . ?
C17 Fe1 2.041(5) . ?
C18 C19 1.407(6) . ?
C18 Fe1 2.049(5) . ?
C19 Fe1 2.035(4) . ?
C20 C24 1.399(7) . ?
C20 C21 1.408(6) . ?
C20 Fe1 2.029(4) . ?
C21 C22 1.410(7) . ?
C21 Fe1 2.027(4) . ?
C22 C23 1.391(7) . ?
C22 Fe1 2.039(4) . ?
C23 C24 1.398(7) . ?
C23 Fe1 2.028(5) . ?
C24 Fe1 2.025(5) . ?
B1 O3 1.339(6) . ?
B1 O4 1.354(6) . ?

loop_
_geom_torsion_atom_site_label_1
_geom_torsion_atom_site_label_2
_geom_torsion_atom_site_label_3
_geom_torsion_atom_site_label_4
_geom_torsion
_geom_torsion_site_symmetry_1
_geom_torsion_site_symmetry_2
_geom_torsion_site_symmetry_3
_geom_torsion_site_symmetry_4
_geom_torsion_publ_flag
O2 C1 C2 C3 -90.5(5) . . . . ?
O2 C1 C2 C7 90.6(5) . . . . ?
C7 C2 C3 C4 -1.0(6) . . . . ?
C1 C2 C3 C4 -179.9(4) . . . . ?
C2 C3 C4 C5 -0.8(7) . . . . ?
C3 C4 C5 C6 1.9(6) . . . . ?
C3 C4 C5 B1 -178.0(4) . . . . ?
C4 C5 C6 C7 -1.2(6) . . . . ?
B1 C5 C6 C7 178.6(4) . . . . ?
C3 C2 C7 C6 1.7(6) . . . . ?
C1 C2 C7 C6 -179.4(4) . . . . ?
C5 C6 C7 C2 -0.6(7) . . . . ?
O3 C8 C9 O4 -8.6(4) . . . . ?
C10 C8 C9 O4 -125.9(4) . . . . ?
C11 C8 C9 O4 105.7(4) . . . . ?
O3 C8 C9 C13 -125.9(4) . . . . ?
C10 C8 C9 C13 116.9(5) . . . . ?
C11 C8 C9 C13 -11.6(6) . . . . ?
O3 C8 C9 C12 106.3(4) . . . . ?
C10 C8 C9 C12 -10.9(6) . . . . ?
C11 C8 C9 C12 -139.4(5) . . . . ?
O1 C14 C15 C16 -6.9(7) . . . . ?
O2 C14 C15 C16 173.7(4) . . . . ?
O1 C14 C15 C19 173.8(4) . . . . ?
O2 C14 C15 C19 -5.6(6) . . . . ?
O1 C14 C15 Fe1 -94.7(5) . . . . ?
O2 C14 C15 Fe1 85.9(4) . . . . ?
C19 C15 C16 C17 -0.6(5) . . . . ?
C14 C15 C16 C17 -180.0(4) . . . . ?
Fe1 C15 C16 C17 -60.1(3) . . . . ?
C19 C15 C16 Fe1 59.5(3) . . . . ?
C14 C15 C16 Fe1 -119.9(4) . . . . ?
C15 C16 C17 C18 0.4(5) . . . . ?
Fe1 C16 C17 C18 -59.3(3) . . . . ?
C15 C16 C17 Fe1 59.7(3) . . . . ?
C16 C17 C18 C19 -0.1(5) . . . . ?
Fe1 C17 C18 C19 -58.9(3) . . . . ?
C16 C17 C18 Fe1 58.9(3) . . . . ?
C17 C18 C19 C15 -0.3(5) . . . . ?
Fe1 C18 C19 C15 -59.4(3) . . . . ?
C17 C18 C19 Fe1 59.1(3) . . . . ?
C16 C15 C19 C18 0.6(5) . . . . ?
C14 C15 C19 C18 179.9(4) . . . . ?
Fe1 C15 C19 C18 60.0(3) . . . . ?
C16 C15 C19 Fe1 -59.4(3) . . . . ?
C14 C15 C19 Fe1 119.9(4) . . . . ?
C24 C20 C21 C22 0.4(5) . . . . ?
Fe1 C20 C21 C22 -59.5(3) . . . . ?
C24 C20 C21 Fe1 59.9(3) . . . . ?
C20 C21 C22 C23 -0.3(5) . . . . ?
Fe1 C21 C22 C23 -59.6(3) . . . . ?
C20 C21 C22 Fe1 59.3(3) . . . . ?
C21 C22 C23 C24 0.2(6) . . . . ?
Fe1 C22 C23 C24 -59.3(4) . . . . ?
C21 C22 C23 Fe1 59.4(3) . . . . ?
C21 C20 C24 C23 -0.3(5) . . . . ?
Fe1 C20 C24 C23 59.6(4) . . . . ?
C21 C20 C24 Fe1 -59.9(3) . . . . ?
C22 C23 C24 C20 0.1(6) . . . . ?
Fe1 C23 C24 C20 -59.6(3) . . . . ?
C22 C23 C24 Fe1 59.7(4) . . . . ?
C6 C5 B1 O3 -1.9(6) . . . . ?
C4 C5 B1 O3 178.0(4) . . . . ?
C6 C5 B1 O4 179.0(4) . . . . ?
C4 C5 B1 O4 -1.2(6) . . . . ?
O1 C14 O2 C1 -0.7(6) . . . . ?
C15 C14 O2 C1 178.7(3) . . . . ?
C2 C1 O2 C14 -177.1(3) . . . . ?
O4 B1 O3 C8 -5.0(5) . . . . ?
C5 B1 O3 C8 175.8(4) . . . . ?
C10 C8 O3 B1 130.7(4) . . . . ?
C11 C8 O3 B1 -112.3(4) . . . . ?
C9 C8 O3 B1 8.4(5) . . . . ?
O3 B1 O4 C9 -1.2(5) . . . . ?
C5 B1 O4 C9 178.0(4) . . . . ?
C13 C9 O4 B1 129.7(4) . . . . ?
C12 C9 O4 B1 -113.4(4) . . . . ?
C8 C9 O4 B1 6.2(4) . . . . ?
